data_1558963
loop_
_publ_author_name
'Kanbayashi, Naoya'
'Saegusa, Marina'
'Ishido, Yuki'
'Okamura, Taka-aki'
'Onitsuka, Kiyotaka'

_publ_section_title
;
 Synthesis of an optically active polymer containing a planar phthalimide
 backbone by asymmetric polymerization
;
_journal_issue 39
_journal_name_full 'Polymer Chemistry'
_journal_page_first 6241
_journal_page_last 6250
_journal_paper_doi 10.1039/D0PY01073A
_journal_volume 11
_journal_year 2020
_chemical_absolute_configuration ad
_chemical_formula_moiety 'C20 H14 N2 O4'
_chemical_formula_sum 'C20 H14 N2 O4'
_chemical_formula_weight 346.33
_chemical_name_systematic MePhImCH(CHCH2)PhIm
_space_group_crystal_system monoclinic
_space_group_IT_number 4
_space_group_name_Hall 'P 2yb'
_space_group_name_H-M_alt 'P 1 21 1'
_atom_sites_solution_hydrogens geom
_audit_creation_date 2020-05-05
_audit_creation_method SHELXL-2018/3
_audit_update_record
;
2020-07-09 deposited with the CCDC.	2020-09-02 downloaded from the CCDC.
;
_cell_angle_alpha 90
_cell_angle_beta 107.255(8)
_cell_angle_gamma 90
_cell_formula_units_Z 4
_cell_length_a 7.6121(6)
_cell_length_b 27.2894(18)
_cell_length_c 8.5005(5)
_cell_measurement_reflns_used 7891
_cell_measurement_temperature 200
_cell_measurement_theta_max 27.44
_cell_measurement_theta_min 3.16
_cell_volume 1686.3(2)
_computing_cell_refinement 'RAPID AUTO (Rigaku, 2006)'
_computing_data_collection 'RAPID AUTO (Rigaku, 2006)'
_computing_data_reduction 'RAPID AUTO (Rigaku, 2006)'
_computing_molecular_graphics 'CrystalStructure 4.3 (Rigaku, 2019)'
_computing_publication_material 'CrystalStructure 4.3 (Rigaku, 2019)'
_computing_structure_refinement 'SHELXL-2018/3 (Sheldrick, 2015)'
_computing_structure_solution 'SIR92 (Altomare, et al., 1994)'
_diffrn_ambient_temperature 200
_diffrn_detector_area_resol_mean 10.000
_diffrn_measured_fraction_theta_full 0.998
_diffrn_measured_fraction_theta_max 0.998
_diffrn_measurement_device_type 'Rigaku R-AXIS RAPID II'
_diffrn_measurement_method \w
_diffrn_radiation_probe x-ray
_diffrn_radiation_type MoK\a
_diffrn_radiation_wavelength 0.71075
_diffrn_reflns_av_R_equivalents 0.0703
_diffrn_reflns_av_unetI/netI 0.0851
_diffrn_reflns_Laue_measured_fraction_full 0.998
_diffrn_reflns_Laue_measured_fraction_max 0.998
_diffrn_reflns_limit_h_max 9
_diffrn_reflns_limit_h_min -9
_diffrn_reflns_limit_k_max 29
_diffrn_reflns_limit_k_min -32
_diffrn_reflns_limit_l_max 10
_diffrn_reflns_limit_l_min -10
_diffrn_reflns_number 12767
_diffrn_reflns_point_group_measured_fraction_full 0.930
_diffrn_reflns_point_group_measured_fraction_max 0.930
_diffrn_reflns_theta_full 24.996
_diffrn_reflns_theta_max 24.996
_diffrn_reflns_theta_min 3.159
_diffrn_source
;
rotating anode X-ray generator
;
_diffrn_source_type
;
 MicroMax-007HF microfocus rotating anode X-ray generator
;
_exptl_absorpt_coefficient_mu 0.097
_exptl_absorpt_correction_type none
_exptl_crystal_colour colorless
_exptl_crystal_density_diffrn 1.364
_exptl_crystal_density_method 'not measured'
_exptl_crystal_description needle
_exptl_crystal_F_000 720
_exptl_crystal_recrystallization_method 'Re-crystallisation from solvent: diethyl ether'
_exptl_crystal_size_max 0.150
_exptl_crystal_size_mid 0.030
_exptl_crystal_size_min 0.020
_refine_diff_density_max 0.208
_refine_diff_density_min -0.165
_refine_diff_density_rms 0.038
_refine_ls_abs_structure_details
;
 Flack x determined using 1136 quotients [(I+)-(I-)]/[(I+)+(I-)]
 (Parsons, Flack and Wagner, Acta Cryst. B69 (2013) 249-259).
;
_refine_ls_abs_structure_Flack 0.0(10)
_refine_ls_extinction_method none
_refine_ls_goodness_of_fit_ref 1.032
_refine_ls_hydrogen_treatment constr
_refine_ls_matrix_type full
_refine_ls_number_parameters 471
_refine_ls_number_reflns 5521
_refine_ls_number_restraints 1
_refine_ls_restrained_S_all 1.032
_refine_ls_R_factor_all 0.1080
_refine_ls_R_factor_gt 0.0567
_refine_ls_shift/su_max 0.000
_refine_ls_shift/su_mean 0.000
_refine_ls_structure_factor_coef Fsqd
_refine_ls_weighting_details 'w=1/[\s^2^(Fo^2^)+(0.0419P)^2^+0.1140P] where P=(Fo^2^+2Fc^2^)/3'
_refine_ls_weighting_scheme calc
_refine_ls_wR_factor_gt 0.0958
_refine_ls_wR_factor_ref 0.1110
_reflns_Friedel_coverage 0.822
_reflns_Friedel_fraction_full 0.859
_reflns_Friedel_fraction_max 0.859
_reflns_number_gt 3596
_reflns_number_total 5521
_reflns_threshold_expression 'I > 2\s(I)'
_cod_data_source_file d0py01073a2.cif
_cod_data_source_block 5'
_cod_depositor_comments 'Adding full bibliography for 1558963.cif.'
_cod_original_sg_symbol_H-M 'P 21'
_cod_database_code 1558963
_shelx_shelxl_version_number 2018/3
_shelx_space_group_comment
;
The symmetry employed for this shelxl refinement is uniquely defined
by the following loop, which should always be used as a source of
symmetry information in preference to the above space-group names.
They are only intended as comments.
;
_shelx_estimated_absorpt_t_min 0.986
_shelx_estimated_absorpt_t_max 0.998

loop_
_space_group_symop_operation_xyz
'x, y, z'
'-x, y+1/2, -z'

loop_
_atom_site_label
_atom_site_type_symbol
_atom_site_fract_x
_atom_site_fract_y
_atom_site_fract_z
_atom_site_U_iso_or_equiv
_atom_site_adp_type
_atom_site_occupancy
_atom_site_site_symmetry_order
_atom_site_calc_flag
_atom_site_refinement_flags_posn
_atom_site_refinement_flags_adp
_atom_site_refinement_flags_occupancy
_atom_site_disorder_assembly
_atom_site_disorder_group
O1 O 0.2554(6) 0.69100(15) 0.4927(5) 0.0467(11) Uani 1 1 d . . . . .
O2 O 0.7922(7) 0.61897(19) 0.7933(6) 0.0701(15) Uani 1 1 d . . . . .
O3 O 0.6089(7) 0.93062(18) 0.8361(5) 0.0616(14) Uani 1 1 d . . . . .
O4 O 0.5373(7) 0.79390(19) 1.1192(5) 0.0645(14) Uani 1 1 d . . . . .
O5 O 1.2367(7) 1.0138(2) 0.7718(6) 0.0779(16) Uani 1 1 d . . . . .
O6 O 0.6739(6) 0.95886(16) 0.4633(5) 0.0508(11) Uani 1 1 d . . . . .
O7 O 1.1544(7) 0.71694(19) 0.8723(6) 0.0674(14) Uani 1 1 d . . . . .
O8 O 1.0208(6) 0.85552(19) 1.1155(5) 0.0569(13) Uani 1 1 d . . . . .
N1 N 0.5491(7) 0.66381(17) 0.6278(6) 0.0373(12) Uani 1 1 d . . . . .
N2 N 0.5594(7) 0.8693(2) 1.0043(6) 0.0454(14) Uani 1 1 d . . . . .
N3 N 0.9773(7) 0.97830(18) 0.5972(5) 0.0378(12) Uani 1 1 d . . . . .
N4 N 1.0872(7) 0.7795(2) 1.0286(6) 0.0436(13) Uani 1 1 d . . . . .
C1 C 0.3571(9) 0.6618(2) 0.5828(7) 0.0356(15) Uani 1 1 d . . . . .
C2 C 0.6279(10) 0.6254(2) 0.7347(8) 0.0465(17) Uani 1 1 d . . . . .
C3 C 0.4715(8) 0.5965(2) 0.7588(7) 0.0374(15) Uani 1 1 d . . . . .
C4 C 0.4731(10) 0.5552(3) 0.8540(8) 0.0485(17) Uani 1 1 d . . . . .
H4 H 0.585041 0.540574 0.917020 0.058 Uiso 1 1 calc R U . . .
C5 C 0.3035(11) 0.5363(2) 0.8532(8) 0.053(2) Uani 1 1 d . . . . .
H5 H 0.298429 0.507640 0.915257 0.064 Uiso 1 1 calc R U . . .
C6 C 0.1427(10) 0.5585(3) 0.7637(9) 0.0548(19) Uani 1 1 d . . . . .
H6 H 0.028274 0.545329 0.766659 0.066 Uiso 1 1 calc R U . . .
C7 C 0.1444(9) 0.5997(2) 0.6693(8) 0.0486(17) Uani 1 1 d . . . . .
H7 H 0.032815 0.614630 0.606614 0.058 Uiso 1 1 calc R U . . .
C8 C 0.3113(9) 0.6185(2) 0.6684(7) 0.0386(15) Uani 1 1 d . . . . .
C9 C 0.6584(8) 0.7007(2) 0.5749(7) 0.0416(15) Uani 1 1 d . . . . .
H9 H 0.790415 0.692311 0.629141 0.050 Uiso 1 1 calc R U . . .
C10 C 0.5912(9) 0.8880(3) 0.8636(8) 0.0451(16) Uani 1 1 d . . . . .
C11 C 0.5604(8) 0.8189(3) 1.0089(7) 0.0431(17) Uani 1 1 d . . . . .
C12 C 0.5907(8) 0.8027(2) 0.8517(7) 0.0352(15) Uani 1 1 d . . . . .
C13 C 0.6033(8) 0.7565(2) 0.7934(7) 0.0367(15) Uani 1 1 d . . . . .
H13 H 0.596324 0.728468 0.857638 0.044 Uiso 1 1 calc R U . . .
C14 C 0.6268(8) 0.7515(2) 0.6375(7) 0.0376(15) Uani 1 1 d . . . . .
C15 C 0.6358(8) 0.7934(2) 0.5450(7) 0.0411(16) Uani 1 1 d . . . . .
H15 H 0.648907 0.789735 0.437858 0.049 Uiso 1 1 calc R U . . .
C16 C 0.6260(8) 0.8402(2) 0.6068(7) 0.0388(15) Uani 1 1 d . . . . .
H16 H 0.634706 0.868572 0.544525 0.047 Uiso 1 1 calc R U . . .
C17 C 0.6033(8) 0.8441(2) 0.7616(7) 0.0359(14) Uani 1 1 d . . . . .
C18 C 0.5362(11) 0.9004(3) 1.1365(8) 0.075(2) Uani 1 1 d . . . . .
H18A H 0.657239 0.909185 1.210947 0.090 Uiso 1 1 calc R U . . .
H18B H 0.465886 0.882711 1.198075 0.090 Uiso 1 1 calc R U . . .
H18C H 0.469902 0.930312 1.089241 0.090 Uiso 1 1 calc R U . . .
C19 C 0.6291(9) 0.6984(2) 0.3920(7) 0.0452(16) Uani 1 1 d . . . . .
H19 H 0.509575 0.704751 0.319884 0.054 Uiso 1 1 calc R U . . .
C20 C 0.7620(10) 0.6880(2) 0.3278(8) 0.0575(19) Uani 1 1 d . . . . .
H20A H 0.882533 0.681516 0.397612 0.069 Uiso 1 1 calc R U . . .
H20B H 0.737434 0.686930 0.211523 0.069 Uiso 1 1 calc R U . . .
C21 C 1.0721(9) 1.0127(3) 0.7112(7) 0.0463(17) Uani 1 1 d . . . . .
C22 C 0.7862(9) 0.9848(2) 0.5578(7) 0.0407(16) Uani 1 1 d . . . . .
C23 C 0.7610(9) 1.0282(2) 0.6528(7) 0.0351(14) Uani 1 1 d . . . . .
C24 C 0.6005(9) 1.0500(3) 0.6618(8) 0.0486(17) Uani 1 1 d . . . . .
H24 H 0.483148 1.037595 0.601698 0.058 Uiso 1 1 calc R U . . .
C25 C 0.6182(11) 1.0907(3) 0.7620(9) 0.059(2) Uani 1 1 d . . . . .
H25 H 0.510926 1.107080 0.769598 0.071 Uiso 1 1 calc R U . . .
C26 C 0.7897(12) 1.1079(3) 0.8516(9) 0.063(2) Uani 1 1 d . . . . .
H26 H 0.797456 1.135842 0.919825 0.076 Uiso 1 1 calc R U . . .
C27 C 0.9502(10) 1.0854(3) 0.8445(8) 0.0557(19) Uani 1 1 d . . . . .
H27 H 1.068120 1.097097 0.906043 0.067 Uiso 1 1 calc R U . . .
C28 C 0.9289(9) 1.0447(2) 0.7422(7) 0.0410(16) Uani 1 1 d . . . . .
C29 C 1.0512(9) 0.9382(2) 0.5184(7) 0.0451(16) Uani 1 1 d . . . . .
H29 H 0.954983 0.930894 0.412096 0.054 Uiso 1 1 calc R U . . .
C30 C 1.1243(9) 0.7599(3) 0.8896(8) 0.0458(17) Uani 1 1 d . . . . .
C31 C 1.0581(8) 0.8298(2) 1.0151(7) 0.0410(16) Uani 1 1 d . . . . .
C32 C 1.0774(8) 0.8437(2) 0.8507(7) 0.0354(14) Uani 1 1 d . . . . .
C33 C 1.0587(8) 0.8885(2) 0.7752(7) 0.0385(15) Uani 1 1 d . . . . .
H33 H 1.032459 0.916956 0.828558 0.046 Uiso 1 1 calc R U . . .
C34 C 1.0791(8) 0.8911(2) 0.6182(6) 0.0346(14) Uani 1 1 d . . . . .
C35 C 1.1133(8) 0.8484(2) 0.5438(7) 0.0402(16) Uani 1 1 d . . . . .
H35 H 1.124644 0.850318 0.435678 0.048 Uiso 1 1 calc R U . . .
C36 C 1.1317(9) 0.8031(2) 0.6197(8) 0.0445(17) Uani 1 1 d . . . . .
H36 H 1.155127 0.774292 0.566316 0.053 Uiso 1 1 calc R U . . .
C37 C 1.1145(8) 0.8016(2) 0.7761(7) 0.0354(15) Uani 1 1 d . . . . .
C38 C 1.0885(11) 0.7524(3) 1.1758(8) 0.073(2) Uani 1 1 d . . . . .
H38A H 1.077779 0.717233 1.150841 0.088 Uiso 1 1 calc R U . . .
H38B H 0.984601 0.762864 1.213466 0.088 Uiso 1 1 calc R U . . .
H38C H 1.203915 0.758688 1.262424 0.088 Uiso 1 1 calc R U . . .
C39 C 1.2160(9) 0.9529(2) 0.4755(8) 0.0523(18) Uani 1 1 d . . . . .
H39 H 1.326715 0.957391 0.562542 0.063 Uiso 1 1 calc R U . . .
C40 C 1.2204(9) 0.9603(2) 0.3225(8) 0.0506(18) Uani 1 1 d . . . . .
H40A H 1.112036 0.956094 0.232829 0.061 Uiso 1 1 calc R U . . .
H40B H 1.332016 0.969843 0.302689 0.061 Uiso 1 1 calc R U . . .

loop_
_atom_site_aniso_label
_atom_site_aniso_U_11
_atom_site_aniso_U_22
_atom_site_aniso_U_33
_atom_site_aniso_U_23
_atom_site_aniso_U_13
_atom_site_aniso_U_12
O1 0.048(3) 0.042(3) 0.050(2) 0.010(2) 0.013(2) 0.011(2)
O2 0.045(3) 0.084(4) 0.080(3) 0.032(3) 0.017(3) 0.011(3)
O3 0.087(4) 0.034(3) 0.063(3) -0.005(2) 0.021(3) -0.004(3)
O4 0.100(4) 0.058(3) 0.040(3) -0.002(2) 0.028(3) -0.017(3)
O5 0.046(3) 0.105(4) 0.073(3) -0.035(3) 0.004(3) -0.003(3)
O6 0.053(3) 0.050(3) 0.052(2) -0.009(2) 0.018(2) -0.013(2)
O7 0.100(4) 0.040(3) 0.067(3) 0.008(2) 0.032(3) 0.008(3)
O8 0.080(4) 0.056(3) 0.039(2) -0.002(2) 0.024(2) 0.002(3)
N1 0.037(3) 0.031(3) 0.042(3) 0.007(2) 0.009(2) 0.002(2)
N2 0.058(4) 0.041(4) 0.038(3) -0.009(2) 0.016(3) -0.003(3)
N3 0.045(4) 0.035(3) 0.034(3) -0.001(2) 0.012(2) 0.004(3)
N4 0.051(4) 0.043(4) 0.038(3) 0.007(2) 0.016(3) -0.001(3)
C1 0.043(4) 0.030(4) 0.036(3) -0.004(3) 0.014(3) 0.004(3)
C2 0.044(5) 0.049(4) 0.047(4) 0.010(3) 0.014(3) 0.009(4)
C3 0.041(4) 0.034(4) 0.040(3) -0.001(3) 0.018(3) 0.007(3)
C4 0.061(5) 0.040(4) 0.051(4) 0.008(3) 0.026(4) 0.009(3)
C5 0.084(6) 0.028(4) 0.060(4) 0.001(3) 0.039(4) 0.003(4)
C6 0.066(5) 0.042(5) 0.068(5) -0.005(4) 0.039(4) -0.007(4)
C7 0.050(5) 0.045(5) 0.056(4) 0.004(3) 0.023(3) 0.002(3)
C8 0.048(4) 0.032(4) 0.040(3) -0.004(3) 0.019(3) -0.002(3)
C9 0.044(4) 0.038(4) 0.048(3) 0.002(3) 0.021(3) -0.003(3)
C10 0.043(4) 0.041(4) 0.048(4) -0.005(3) 0.008(3) -0.002(3)
C11 0.046(4) 0.050(5) 0.032(4) -0.002(3) 0.011(3) -0.006(3)
C12 0.032(4) 0.038(4) 0.032(3) -0.001(3) 0.005(3) 0.003(3)
C13 0.043(4) 0.033(4) 0.032(3) 0.004(3) 0.008(3) 0.000(3)
C14 0.036(4) 0.036(4) 0.042(3) -0.003(3) 0.012(3) -0.002(3)
C15 0.049(4) 0.044(4) 0.038(3) -0.003(3) 0.023(3) -0.007(3)
C16 0.049(4) 0.033(4) 0.035(3) 0.005(3) 0.012(3) -0.001(3)
C17 0.034(4) 0.033(4) 0.038(3) -0.001(3) 0.005(3) 0.000(3)
C18 0.103(7) 0.069(6) 0.062(4) -0.025(4) 0.042(5) -0.014(5)
C19 0.065(5) 0.034(4) 0.042(3) -0.004(3) 0.025(3) -0.001(3)
C20 0.070(5) 0.053(5) 0.059(4) 0.001(3) 0.034(4) 0.000(4)
C21 0.039(4) 0.058(5) 0.041(4) 0.004(3) 0.009(3) -0.002(4)
C22 0.048(5) 0.036(4) 0.039(3) 0.008(3) 0.016(3) -0.005(3)
C23 0.048(4) 0.027(4) 0.032(3) 0.007(3) 0.015(3) 0.000(3)
C24 0.054(5) 0.042(4) 0.056(4) 0.013(3) 0.026(3) 0.004(3)
C25 0.084(6) 0.037(5) 0.067(5) 0.013(4) 0.039(4) 0.020(4)
C26 0.110(7) 0.033(5) 0.059(5) -0.005(4) 0.045(5) 0.003(5)
C27 0.070(6) 0.045(5) 0.056(4) -0.015(3) 0.024(4) -0.013(4)
C28 0.052(4) 0.037(4) 0.035(3) -0.002(3) 0.015(3) 0.004(3)
C29 0.052(5) 0.042(4) 0.047(3) 0.002(3) 0.023(3) 0.011(3)
C30 0.049(5) 0.037(5) 0.051(4) 0.001(3) 0.013(3) -0.003(3)
C31 0.041(4) 0.041(5) 0.037(4) 0.003(3) 0.006(3) 0.002(3)
C32 0.039(4) 0.035(4) 0.030(3) 0.001(3) 0.008(3) -0.001(3)
C33 0.042(4) 0.040(4) 0.032(3) -0.006(3) 0.008(3) 0.004(3)
C34 0.035(4) 0.036(4) 0.035(3) 0.001(3) 0.012(3) 0.002(3)
C35 0.047(4) 0.042(4) 0.034(3) 0.003(3) 0.016(3) 0.006(3)
C36 0.056(4) 0.040(4) 0.040(4) -0.001(3) 0.018(3) 0.005(3)
C37 0.038(4) 0.033(4) 0.034(3) -0.001(3) 0.008(3) 0.001(3)
C38 0.111(7) 0.052(5) 0.068(5) 0.024(4) 0.044(5) 0.008(4)
C39 0.063(5) 0.037(4) 0.062(4) -0.003(3) 0.028(4) 0.002(4)
C40 0.058(5) 0.048(4) 0.052(4) 0.004(3) 0.025(4) 0.004(3)

loop_
_atom_type_symbol
_atom_type_description
_atom_type_scat_dispersion_real
_atom_type_scat_dispersion_imag
_atom_type_scat_source
C C 0.0033 0.0016 'International Tables Vol C Tables 4.2.6.8 and 6.1.1.4'
H H 0.0000 0.0000 'International Tables Vol C Tables 4.2.6.8 and 6.1.1.4'
N N 0.0061 0.0033 'International Tables Vol C Tables 4.2.6.8 and 6.1.1.4'
O O 0.0106 0.0060 'International Tables Vol C Tables 4.2.6.8 and 6.1.1.4'

loop_
_geom_angle_atom_site_label_1
_geom_angle_atom_site_label_2
_geom_angle_atom_site_label_3
_geom_angle
_geom_angle_site_symmetry_1
_geom_angle_site_symmetry_3
_geom_angle_publ_flag
C1 N1 C2 111.1(5) . . ?
C1 N1 C9 126.0(5) . . ?
C2 N1 C9 122.9(5) . . ?
C11 N2 C10 113.0(5) . . ?
C11 N2 C18 124.1(6) . . ?
C10 N2 C18 122.8(6) . . ?
C21 N3 C22 111.7(5) . . ?
C21 N3 C29 128.9(5) . . ?
C22 N3 C29 119.4(5) . . ?
C31 N4 C30 112.0(5) . . ?
C31 N4 C38 122.3(5) . . ?
C30 N4 C38 125.6(6) . . ?
O1 C1 N1 124.6(6) . . ?
O1 C1 C8 129.4(6) . . ?
N1 C1 C8 106.0(5) . . ?
O2 C2 N1 124.4(6) . . ?
O2 C2 C3 129.4(6) . . ?
N1 C2 C3 106.2(5) . . ?
C8 C3 C4 122.4(6) . . ?
C8 C3 C2 107.7(6) . . ?
C4 C3 C2 129.9(6) . . ?
C3 C4 C5 116.9(7) . . ?
C3 C4 H4 121.5 . . ?
C5 C4 H4 121.5 . . ?
C6 C5 C4 120.7(7) . . ?
C6 C5 H5 119.6 . . ?
C4 C5 H5 119.6 . . ?
C5 C6 C7 121.3(7) . . ?
C5 C6 H6 119.3 . . ?
C7 C6 H6 119.3 . . ?
C8 C7 C6 118.4(7) . . ?
C8 C7 H7 120.8 . . ?
C6 C7 H7 120.8 . . ?
C7 C8 C3 120.2(6) . . ?
C7 C8 C1 130.8(6) . . ?
C3 C8 C1 108.9(5) . . ?
N1 C9 C19 111.5(5) . . ?
N1 C9 C14 110.8(4) . . ?
C19 C9 C14 114.0(5) . . ?
N1 C9 H9 106.7 . . ?
C19 C9 H9 106.7 . . ?
C14 C9 H9 106.7 . . ?
O3 C10 N2 125.6(6) . . ?
O3 C10 C17 129.2(6) . . ?
N2 C10 C17 105.3(6) . . ?
O4 C11 N2 125.7(6) . . ?
O4 C11 C12 128.5(7) . . ?
N2 C11 C12 105.8(5) . . ?
C13 C12 C17 121.9(5) . . ?
C13 C12 C11 130.1(6) . . ?
C17 C12 C11 108.0(5) . . ?
C12 C13 C14 118.4(5) . . ?
C12 C13 H13 120.8 . . ?
C14 C13 H13 120.8 . . ?
C13 C14 C15 119.7(6) . . ?
C13 C14 C9 119.8(5) . . ?
C15 C14 C9 120.3(5) . . ?
C16 C15 C14 121.4(5) . . ?
C16 C15 H15 119.3 . . ?
C14 C15 H15 119.3 . . ?
C17 C16 C15 117.8(5) . . ?
C17 C16 H16 121.1 . . ?
C15 C16 H16 121.1 . . ?
C16 C17 C12 120.9(6) . . ?
C16 C17 C10 131.3(6) . . ?
C12 C17 C10 107.8(5) . . ?
N2 C18 H18A 109.5 . . ?
N2 C18 H18B 109.5 . . ?
H18A C18 H18B 109.5 . . ?
N2 C18 H18C 109.5 . . ?
H18A C18 H18C 109.5 . . ?
H18B C18 H18C 109.5 . . ?
C20 C19 C9 122.8(6) . . ?
C20 C19 H19 118.6 . . ?
C9 C19 H19 118.6 . . ?
C19 C20 H20A 120.0 . . ?
C19 C20 H20B 120.0 . . ?
H20A C20 H20B 120.0 . . ?
O5 C21 N3 125.1(6) . . ?
O5 C21 C28 129.5(6) . . ?
N3 C21 C28 105.4(6) . . ?
O6 C22 N3 124.2(6) . . ?
O6 C22 C23 130.5(6) . . ?
N3 C22 C23 105.3(5) . . ?
C28 C23 C24 121.9(6) . . ?
C28 C23 C22 108.6(6) . . ?
C24 C23 C22 129.4(6) . . ?
C25 C24 C23 117.0(7) . . ?
C25 C24 H24 121.5 . . ?
C23 C24 H24 121.5 . . ?
C24 C25 C26 121.0(7) . . ?
C24 C25 H25 119.5 . . ?
C26 C25 H25 119.5 . . ?
C25 C26 C27 121.8(7) . . ?
C25 C26 H26 119.1 . . ?
C27 C26 H26 119.1 . . ?
C26 C27 C28 116.1(7) . . ?
C26 C27 H27 121.9 . . ?
C28 C27 H27 121.9 . . ?
C23 C28 C27 122.1(6) . . ?
C23 C28 C21 109.0(6) . . ?
C27 C28 C21 128.9(7) . . ?
C39 C29 N3 112.3(5) . . ?
C39 C29 C34 112.5(5) . . ?
N3 C29 C34 112.5(4) . . ?
C39 C29 H29 106.3 . . ?
N3 C29 H29 106.3 . . ?
C34 C29 H29 106.3 . . ?
O7 C30 N4 124.4(6) . . ?
O7 C30 C37 129.8(6) . . ?
N4 C30 C37 105.8(6) . . ?
O8 C31 N4 125.7(6) . . ?
O8 C31 C32 128.5(6) . . ?
N4 C31 C32 105.7(5) . . ?
C33 C32 C37 122.4(5) . . ?
C33 C32 C31 129.8(6) . . ?
C37 C32 C31 107.8(6) . . ?
C32 C33 C34 118.1(6) . . ?
C32 C33 H33 120.9 . . ?
C34 C33 H33 120.9 . . ?
C35 C34 C33 118.9(6) . . ?
C35 C34 C29 118.1(4) . . ?
C33 C34 C29 122.9(5) . . ?
C36 C35 C34 123.1(5) . . ?
C36 C35 H35 118.5 . . ?
C34 C35 H35 118.5 . . ?
C37 C36 C35 116.9(6) . . ?
C37 C36 H36 121.6 . . ?
C35 C36 H36 121.6 . . ?
C36 C37 C32 120.7(6) . . ?
C36 C37 C30 130.7(6) . . ?
C32 C37 C30 108.6(5) . . ?
N4 C38 H38A 109.5 . . ?
N4 C38 H38B 109.5 . . ?
H38A C38 H38B 109.5 . . ?
N4 C38 H38C 109.5 . . ?
H38A C38 H38C 109.5 . . ?
H38B C38 H38C 109.5 . . ?
C40 C39 C29 124.0(6) . . ?
C40 C39 H39 118.0 . . ?
C29 C39 H39 118.0 . . ?
C39 C40 H40A 120.0 . . ?
C39 C40 H40B 120.0 . . ?
H40A C40 H40B 120.0 . . ?

loop_
_geom_bond_atom_site_label_1
_geom_bond_atom_site_label_2
_geom_bond_distance
_geom_bond_site_symmetry_2
_geom_bond_publ_flag
O1 C1 1.211(7) . ?
O2 C2 1.214(7) . ?
O3 C10 1.203(8) . ?
O4 C11 1.215(7) . ?
O5 C21 1.206(7) . ?
O6 C22 1.211(7) . ?
O7 C30 1.211(8) . ?
O8 C31 1.202(7) . ?
N1 C1 1.398(7) . ?
N1 C2 1.401(8) . ?
N1 C9 1.459(7) . ?
N2 C11 1.375(8) . ?
N2 C10 1.386(8) . ?
N2 C18 1.461(8) . ?
N3 C21 1.388(8) . ?
N3 C22 1.404(7) . ?
N3 C29 1.479(7) . ?
N4 C31 1.390(8) . ?
N4 C30 1.400(8) . ?
N4 C38 1.451(7) . ?
C1 C8 1.483(8) . ?
C2 C3 1.492(9) . ?
C3 C8 1.373(8) . ?
C3 C4 1.384(9) . ?
C4 C5 1.389(10) . ?
C4 H4 0.9500 . ?
C5 C6 1.376(9) . ?
C5 H5 0.9500 . ?
C6 C7 1.384(9) . ?
C6 H6 0.9500 . ?
C7 C8 1.372(9) . ?
C7 H7 0.9500 . ?
C9 C19 1.505(7) . ?
C9 C14 1.529(8) . ?
C9 H9 1.0000 . ?
C10 C17 1.495(9) . ?
C11 C12 1.489(8) . ?
C12 C13 1.370(8) . ?
C12 C17 1.384(8) . ?
C13 C14 1.395(7) . ?
C13 H13 0.9500 . ?
C14 C15 1.401(8) . ?
C15 C16 1.393(8) . ?
C15 H15 0.9500 . ?
C16 C17 1.382(8) . ?
C16 H16 0.9500 . ?
C18 H18A 0.9800 . ?
C18 H18B 0.9800 . ?
C18 H18C 0.9800 . ?
C19 C20 1.315(7) . ?
C19 H19 0.9500 . ?
C20 H20A 0.9500 . ?
C20 H20B 0.9500 . ?
C21 C28 1.480(9) . ?
C22 C23 1.479(9) . ?
C23 C28 1.356(8) . ?
C23 C24 1.382(9) . ?
C24 C25 1.381(10) . ?
C24 H24 0.9500 . ?
C25 C26 1.384(10) . ?
C25 H25 0.9500 . ?
C26 C27 1.385(10) . ?
C26 H26 0.9500 . ?
C27 C28 1.390(9) . ?
C27 H27 0.9500 . ?
C29 C39 1.463(8) . ?
C29 C34 1.518(8) . ?
C29 H29 1.0000 . ?
C30 C37 1.480(9) . ?
C31 C32 1.498(8) . ?
C32 C33 1.367(9) . ?
C32 C37 1.383(8) . ?
C33 C34 1.391(7) . ?
C33 H33 0.9500 . ?
C34 C35 1.389(8) . ?
C35 C36 1.382(8) . ?
C35 H35 0.9500 . ?
C36 C37 1.374(8) . ?
C36 H36 0.9500 . ?
C38 H38A 0.9800 . ?
C38 H38B 0.9800 . ?
C38 H38C 0.9800 . ?
C39 C40 1.326(7) . ?
C39 H39 0.9500 . ?
C40 H40A 0.9500 . ?
C40 H40B 0.9500 . ?

loop_
_geom_torsion_atom_site_label_1
_geom_torsion_atom_site_label_2
_geom_torsion_atom_site_label_3
_geom_torsion_atom_site_label_4
_geom_torsion
_geom_torsion_site_symmetry_1
_geom_torsion_site_symmetry_2
_geom_torsion_site_symmetry_3
_geom_torsion_site_symmetry_4
_geom_torsion_publ_flag
C2 N1 C1 O1 179.3(6) . . . . ?
C9 N1 C1 O1 0.0(9) . . . . ?
C2 N1 C1 C8 -0.1(6) . . . . ?
C9 N1 C1 C8 -179.3(5) . . . . ?
C1 N1 C2 O2 -179.2(6) . . . . ?
C9 N1 C2 O2 0.0(10) . . . . ?
C1 N1 C2 C3 0.3(6) . . . . ?
C9 N1 C2 C3 179.5(5) . . . . ?
O2 C2 C3 C8 179.1(7) . . . . ?
N1 C2 C3 C8 -0.4(7) . . . . ?
O2 C2 C3 C4 0.3(12) . . . . ?
N1 C2 C3 C4 -179.2(6) . . . . ?
C8 C3 C4 C5 0.8(9) . . . . ?
C2 C3 C4 C5 179.5(7) . . . . ?
C3 C4 C5 C6 -1.2(9) . . . . ?
C4 C5 C6 C7 1.3(10) . . . . ?
C5 C6 C7 C8 -0.8(10) . . . . ?
C6 C7 C8 C3 0.4(9) . . . . ?
C6 C7 C8 C1 -179.2(6) . . . . ?
C4 C3 C8 C7 -0.4(9) . . . . ?
C2 C3 C8 C7 -179.3(6) . . . . ?
C4 C3 C8 C1 179.2(5) . . . . ?
C2 C3 C8 C1 0.3(7) . . . . ?
O1 C1 C8 C7 0.1(11) . . . . ?
N1 C1 C8 C7 179.4(6) . . . . ?
O1 C1 C8 C3 -179.5(6) . . . . ?
N1 C1 C8 C3 -0.2(6) . . . . ?
C1 N1 C9 C19 -64.7(7) . . . . ?
C2 N1 C9 C19 116.1(6) . . . . ?
C1 N1 C9 C14 63.4(7) . . . . ?
C2 N1 C9 C14 -115.8(6) . . . . ?
C11 N2 C10 O3 -174.9(7) . . . . ?
C18 N2 C10 O3 2.4(11) . . . . ?
C11 N2 C10 C17 3.6(7) . . . . ?
C18 N2 C10 C17 -179.2(6) . . . . ?
C10 N2 C11 O4 179.4(6) . . . . ?
C18 N2 C11 O4 2.3(11) . . . . ?
C10 N2 C11 C12 -1.8(7) . . . . ?
C18 N2 C11 C12 -179.0(6) . . . . ?
O4 C11 C12 C13 -1.3(11) . . . . ?
N2 C11 C12 C13 -180.0(6) . . . . ?
O4 C11 C12 C17 177.8(6) . . . . ?
N2 C11 C12 C17 -0.9(7) . . . . ?
C17 C12 C13 C14 -1.0(9) . . . . ?
C11 C12 C13 C14 178.0(6) . . . . ?
C12 C13 C14 C15 -0.3(9) . . . . ?
C12 C13 C14 C9 174.6(5) . . . . ?
N1 C9 C14 C13 37.2(8) . . . . ?
C19 C9 C14 C13 163.9(5) . . . . ?
N1 C9 C14 C15 -148.0(5) . . . . ?
C19 C9 C14 C15 -21.2(8) . . . . ?
C13 C14 C15 C16 1.5(9) . . . . ?
C9 C14 C15 C16 -173.4(5) . . . . ?
C14 C15 C16 C17 -1.3(9) . . . . ?
C15 C16 C17 C12 0.0(9) . . . . ?
C15 C16 C17 C10 178.7(6) . . . . ?
C13 C12 C17 C16 1.1(9) . . . . ?
C11 C12 C17 C16 -178.0(5) . . . . ?
C13 C12 C17 C10 -177.8(6) . . . . ?
C11 C12 C17 C10 3.0(6) . . . . ?
O3 C10 C17 C16 -4.5(12) . . . . ?
N2 C10 C17 C16 177.1(6) . . . . ?
O3 C10 C17 C12 174.4(7) . . . . ?
N2 C10 C17 C12 -4.0(6) . . . . ?
N1 C9 C19 C20 -117.4(7) . . . . ?
C14 C9 C19 C20 116.3(7) . . . . ?
C22 N3 C21 O5 176.1(6) . . . . ?
C29 N3 C21 O5 -3.6(10) . . . . ?
C22 N3 C21 C28 -2.1(6) . . . . ?
C29 N3 C21 C28 178.1(5) . . . . ?
C21 N3 C22 O6 -178.7(6) . . . . ?
C29 N3 C22 O6 1.1(8) . . . . ?
C21 N3 C22 C23 1.9(6) . . . . ?
C29 N3 C22 C23 -178.4(4) . . . . ?
O6 C22 C23 C28 179.8(6) . . . . ?
N3 C22 C23 C28 -0.8(6) . . . . ?
O6 C22 C23 C24 1.9(10) . . . . ?
N3 C22 C23 C24 -178.7(6) . . . . ?
C28 C23 C24 C25 2.2(9) . . . . ?
C22 C23 C24 C25 179.8(6) . . . . ?
C23 C24 C25 C26 -1.3(9) . . . . ?
C24 C25 C26 C27 0.2(11) . . . . ?
C25 C26 C27 C28 0.1(10) . . . . ?
C24 C23 C28 C27 -1.9(9) . . . . ?
C22 C23 C28 C27 180.0(6) . . . . ?
C24 C23 C28 C21 177.6(5) . . . . ?
C22 C23 C28 C21 -0.5(7) . . . . ?
C26 C27 C28 C23 0.7(10) . . . . ?
C26 C27 C28 C21 -178.7(6) . . . . ?
O5 C21 C28 C23 -176.6(7) . . . . ?
N3 C21 C28 C23 1.6(7) . . . . ?
O5 C21 C28 C27 2.9(12) . . . . ?
N3 C21 C28 C27 -178.9(6) . . . . ?
C21 N3 C29 C39 -39.5(8) . . . . ?
C22 N3 C29 C39 140.8(5) . . . . ?
C21 N3 C29 C34 88.7(7) . . . . ?
C22 N3 C29 C34 -91.1(6) . . . . ?
C31 N4 C30 O7 180.0(6) . . . . ?
C38 N4 C30 O7 3.4(11) . . . . ?
C31 N4 C30 C37 -1.1(7) . . . . ?
C38 N4 C30 C37 -177.6(6) . . . . ?
C30 N4 C31 O8 178.7(6) . . . . ?
C38 N4 C31 O8 -4.6(10) . . . . ?
C30 N4 C31 C32 0.3(7) . . . . ?
C38 N4 C31 C32 177.0(6) . . . . ?
O8 C31 C32 C33 0.3(11) . . . . ?
N4 C31 C32 C33 178.6(6) . . . . ?
O8 C31 C32 C37 -177.7(6) . . . . ?
N4 C31 C32 C37 0.6(6) . . . . ?
C37 C32 C33 C34 -0.4(9) . . . . ?
C31 C32 C33 C34 -178.2(6) . . . . ?
C32 C33 C34 C35 1.4(8) . . . . ?
C32 C33 C34 C29 176.6(5) . . . . ?
C39 C29 C34 C35 -64.3(7) . . . . ?
N3 C29 C34 C35 167.7(5) . . . . ?
C39 C29 C34 C33 120.5(6) . . . . ?
N3 C29 C34 C33 -7.5(8) . . . . ?
C33 C34 C35 C36 -1.2(9) . . . . ?
C29 C34 C35 C36 -176.7(6) . . . . ?
C34 C35 C36 C37 0.0(9) . . . . ?
C35 C36 C37 C32 1.1(9) . . . . ?
C35 C36 C37 C30 179.3(6) . . . . ?
C33 C32 C37 C36 -0.9(9) . . . . ?
C31 C32 C37 C36 177.3(6) . . . . ?
C33 C32 C37 C30 -179.5(6) . . . . ?
C31 C32 C37 C30 -1.2(6) . . . . ?
O7 C30 C37 C36 1.9(12) . . . . ?
N4 C30 C37 C36 -176.9(6) . . . . ?
O7 C30 C37 C32 -179.7(7) . . . . ?
N4 C30 C37 C32 1.4(7) . . . . ?
N3 C29 C39 C40 -108.4(7) . . . . ?
C34 C29 C39 C40 123.5(7) . . . . ?
